data_4105167
loop_
_publ_author_name
'Fernando Bozoglian'
'Sophie Romain'
'Mehmed Z. Ertem'
'Tanya K. Todorova'
'Cristina Sens'
'Joaquim Mola'
'Montserrat Rodr\'iguez'
'Isabel Romero'
'Jordi Benet-Buchholz'
'Xavier Fontrodona'
'Christopher J. Cramer'
'Laura Gagliardi'
'Antoni Llobet'

_publ_section_title
;
 The Ru-Hbpp Water Oxidation Catalyst
;
_journal_name_full 'Journal of the American Chemical Society'
_journal_page_first 15176
_journal_page_last 15187
_journal_paper_doi 10.1021/ja9036127
_journal_volume 131
_journal_year 2009
_chemical_formula_moiety 'C44 H31 F3 N10 O3 Ru2 S, F7 P, F6 P'
_chemical_formula_sum 'C44 H31 F16 N10 O3 P2 Ru2 S'
_chemical_formula_weight 1347.94
_chemical_name_systematic
; 
 ? 
;
_space_group_IT_number 62
_symmetry_cell_setting orthorhombic
_symmetry_space_group_name_Hall '-P 2ac 2n'
_symmetry_space_group_name_H-M 'P n m a'
_atom_sites_solution_hydrogens geom
_atom_sites_solution_primary direct
_atom_sites_solution_secondary difmap
_audit_creation_method SHELXL-97
_cell_angle_alpha 90.00
_cell_angle_beta 90.00
_cell_angle_gamma 90.00
_cell_formula_units_Z 4
_cell_length_a 9.327(3)
_cell_length_b 15.377(5)
_cell_length_c 35.421(11)
_cell_measurement_temperature 300(2)
_cell_volume 5080(3)
_computing_cell_refinement 'bruker smart'
_computing_data_collection 'bruker smart'
_computing_data_reduction 'bruker shelxtl'
_computing_structure_refinement 'SHELXL-97 (Sheldrick, 1997)'
_computing_structure_solution 'SHELXS-97 (Sheldrick, 1990)'
_diffrn_ambient_temperature 300(2)
_diffrn_measured_fraction_theta_full 0.999
_diffrn_measured_fraction_theta_max 0.999
_diffrn_measurement_device_type 'ccd area detector'
_diffrn_measurement_method 'phi and omega scans'
_diffrn_radiation_monochromator graphite
_diffrn_radiation_source 'fine-focus sealed tube'
_diffrn_radiation_type MoK\a
_diffrn_radiation_wavelength 0.71073
_diffrn_reflns_av_R_equivalents 0.2820
_diffrn_reflns_av_sigmaI/netI 0.1593
_diffrn_reflns_limit_h_max 12
_diffrn_reflns_limit_h_min -12
_diffrn_reflns_limit_k_max 20
_diffrn_reflns_limit_k_min -20
_diffrn_reflns_limit_l_max 46
_diffrn_reflns_limit_l_min -46
_diffrn_reflns_number 71562
_diffrn_reflns_theta_full 27.85
_diffrn_reflns_theta_max 27.85
_diffrn_reflns_theta_min 2.17
_exptl_absorpt_coefficient_mu 0.809
_exptl_absorpt_correction_type none
_exptl_crystal_colour brown
_exptl_crystal_density_diffrn 1.762
_exptl_crystal_description needle
_exptl_crystal_F_000 2668
_exptl_crystal_size_max 0.08
_exptl_crystal_size_mid 0.005
_exptl_crystal_size_min 0.001
_refine_diff_density_max 0.998
_refine_diff_density_min -2.059
_refine_diff_density_rms 0.160
_refine_ls_extinction_method none
_refine_ls_goodness_of_fit_ref 1.041
_refine_ls_hydrogen_treatment constr
_refine_ls_matrix_type full
_refine_ls_number_parameters 370
_refine_ls_number_reflns 6268
_refine_ls_number_restraints 1
_refine_ls_restrained_S_all 1.041
_refine_ls_R_factor_all 0.2306
_refine_ls_R_factor_gt 0.1037
_refine_ls_shift/su_max 0.000
_refine_ls_shift/su_mean 0.000
_refine_ls_structure_factor_coef Fsqd
_refine_ls_weighting_details 'calc w=1/[\s^2^(Fo^2^)+(0.1060P)^2^+60.5325P] where P=(Fo^2^+2Fc^2^)/3'
_refine_ls_weighting_scheme calc
_refine_ls_wR_factor_gt 0.2410
_refine_ls_wR_factor_ref 0.3152
_reflns_number_gt 2656
_reflns_number_total 6268
_reflns_threshold_expression >2sigma(I)
_cod_data_source_file ja9036127_si_002_2.cif
_cod_data_source_block qul6139g
_cod_database_code 4105167

loop_
_symmetry_equiv_pos_as_xyz
'x, y, z'
'-x+1/2, -y, z+1/2'
'-x, y+1/2, -z'
'x+1/2, -y+1/2, -z+1/2'
'-x, -y, -z'
'x-1/2, y, -z-1/2'
'x, -y-1/2, z'
'-x-1/2, y-1/2, z-1/2'

loop_
_atom_site_label
_atom_site_type_symbol
_atom_site_fract_x
_atom_site_fract_y
_atom_site_fract_z
_atom_site_U_iso_or_equiv
_atom_site_adp_type
_atom_site_occupancy
_atom_site_symmetry_multiplicity
_atom_site_calc_flag
_atom_site_refinement_flags
_atom_site_disorder_assembly
_atom_site_disorder_group
Ru1 Ru 0.54680(10) 0.60213(6) 0.12582(3) 0.0470(3) Uani 1 1 d . . .
S1 S 0.7044(5) 0.7500 0.17760(14) 0.0527(12) Uani 1 2 d S . .
N1 N 0.7529(11) 0.5749(7) 0.1076(3) 0.060(3) Uani 1 1 d . . .
O1 O 0.6209(11) 0.6738(6) 0.1750(3) 0.073(3) Uani 1 1 d . . .
C1X C 0.758(3) 0.7500 0.2265(6) 0.072(6) Uani 1 2 d S . .
F1 F 0.8381(13) 0.6822(8) 0.2345(3) 0.124(4) Uani 1 1 d . . .
C1 C 0.8298(13) 0.6095(10) 0.0794(4) 0.063(4) Uani 1 1 d . . .
H1A H 0.7914 0.6569 0.0667 0.076 Uiso 1 1 calc R . .
N2 N 0.5895(11) 0.5008(7) 0.1574(3) 0.056(3) Uani 1 1 d . . .
F2 F 0.6505(14) 0.7500 0.2495(4) 0.095(4) Uani 1 2 d S . .
O2 O 0.8329(14) 0.7500 0.1557(4) 0.079(4) Uani 1 2 d S . .
C2 C 0.963(2) 0.5792(14) 0.0681(6) 0.098(6) Uani 1 1 d . . .
H2A H 1.0137 0.6071 0.0491 0.118 Uiso 1 1 calc R . .
N3 N 0.3574(12) 0.5897(7) 0.1554(3) 0.056(3) Uani 1 1 d . . .
C3 C 1.0167(17) 0.5074(15) 0.0855(6) 0.096(6) Uani 1 1 d . . .
H3A H 1.1059 0.4857 0.0785 0.116 Uiso 1 1 calc R . .
N4 N 0.4617(11) 0.5367(7) 0.0813(3) 0.059(3) Uani 1 1 d . . .
C4 C 0.9384(19) 0.4669(12) 0.1136(6) 0.094(6) Uani 1 1 d . . .
H4A H 0.9735 0.4170 0.1252 0.113 Uiso 1 1 calc R . .
C5 C 0.8091(15) 0.5005(9) 0.1242(4) 0.062(3) Uani 1 1 d . . .
N5 N 0.4895(9) 0.7061(6) 0.0902(2) 0.043(2) Uani 1 1 d . . .
C6 C 0.7187(18) 0.4652(9) 0.1548(5) 0.074(4) Uani 1 1 d . . .
C7 C 0.759(2) 0.3961(10) 0.1806(5) 0.080(5) Uani 1 1 d . . .
H7A H 0.8473 0.3684 0.1785 0.096 Uiso 1 1 calc R . .
C8 C 0.667(2) 0.3739(11) 0.2071(5) 0.093(6) Uani 1 1 d . . .
H8A H 0.6953 0.3323 0.2247 0.112 Uiso 1 1 calc R . .
C9 C 0.528(2) 0.4102(10) 0.2102(4) 0.080(5) Uani 1 1 d . . .
H9A H 0.4631 0.3904 0.2282 0.096 Uiso 1 1 calc R . .
C10 C 0.4922(16) 0.4770(9) 0.1851(4) 0.062(4) Uani 1 1 d . . .
C11 C 0.3605(15) 0.5258(9) 0.1823(4) 0.062(4) Uani 1 1 d . . .
C12 C 0.241(2) 0.5098(13) 0.2043(6) 0.100(6) Uani 1 1 d . . .
H12A H 0.2454 0.4676 0.2231 0.120 Uiso 1 1 calc R . .
C13 C 0.117(2) 0.5546(12) 0.1989(7) 0.103(6) Uani 1 1 d . . .
H13A H 0.0355 0.5419 0.2130 0.123 Uiso 1 1 calc R . .
C14 C 0.1153(19) 0.6178(14) 0.1727(6) 0.103(6) Uani 1 1 d . . .
H14A H 0.0334 0.6513 0.1694 0.123 Uiso 1 1 calc R . .
C15 C 0.2349(15) 0.6328(10) 0.1509(5) 0.074(4) Uani 1 1 d . . .
H15A H 0.2299 0.6750 0.1322 0.089 Uiso 1 1 calc R . .
C16 C 0.4500(16) 0.4490(9) 0.0784(4) 0.068(4) Uani 1 1 d . . .
H16A H 0.4883 0.4137 0.0972 0.081 Uiso 1 1 calc R . .
C17 C 0.3804(18) 0.4112(11) 0.0472(6) 0.088(5) Uani 1 1 d . . .
H17A H 0.3733 0.3510 0.0459 0.105 Uiso 1 1 calc R . .
C18 C 0.3235(16) 0.4600(13) 0.0192(5) 0.079(5) Uani 1 1 d . . .
H18A H 0.2758 0.4345 -0.0011 0.095 Uiso 1 1 calc R . .
C19 C 0.3390(15) 0.5489(10) 0.0217(4) 0.070(4) Uani 1 1 d . . .
H19A H 0.3029 0.5844 0.0027 0.084 Uiso 1 1 calc R . .
C20 C 0.4084(13) 0.5862(9) 0.0527(4) 0.054(3) Uani 1 1 d . . .
C21 C 0.4268(12) 0.6795(9) 0.0569(4) 0.050(3) Uani 1 1 d . . .
C22 C 0.385(2) 0.7500 0.0358(6) 0.065(5) Uani 1 2 d S . .
H22A H 0.3383 0.7500 0.0125 0.078 Uiso 1 2 calc SR . .
P1 P 0.1578(8) 0.2500 0.1883(3) 0.096(2) Uani 1 2 d S . .
F4 F 0.2769(19) 0.2500 0.2167(5) 0.144(7) Uani 1 2 d S . .
F5 F 0.0877(17) 0.3242(10) 0.2005(5) 0.186(6) Uani 1 1 d . . .
F6 F 0.268(2) 0.3132(14) 0.1483(6) 0.255(10) Uani 1 1 d . . .
F7 F 0.055(5) 0.2500 0.1451(13) 0.37(3) Uani 1 2 d S . .
P2 P 0.0053(10) 0.2500 0.0238(3) 0.117(3) Uani 1 2 d S . .
F10 F 0.000(3) 0.3463(13) 0.0189(6) 0.279(13) Uani 1 1 d D A .
F11 F -0.053(2) 0.2500 -0.0178(7) 0.187(9) Uani 1 2 d S A .
F12 F 0.164(2) 0.2500 -0.0007(7) 0.181(9) Uani 1 2 d S A .
F13 F 0.075(4) 0.269(3) 0.0595(8) 0.61(4) Uani 1 1 d D A -1
F14 F -0.150(3) 0.2500 0.0429(8) 0.266(17) Uani 1 2 d S A .

loop_
_atom_site_aniso_label
_atom_site_aniso_U_11
_atom_site_aniso_U_22
_atom_site_aniso_U_33
_atom_site_aniso_U_23
_atom_site_aniso_U_13
_atom_site_aniso_U_12
Ru1 0.0475(5) 0.0423(5) 0.0511(5) -0.0029(5) -0.0039(5) -0.0005(5)
S1 0.052(3) 0.051(3) 0.055(3) 0.000 -0.004(2) 0.000
N1 0.045(6) 0.057(7) 0.077(8) 0.011(6) -0.015(6) -0.003(5)
O1 0.079(6) 0.067(6) 0.073(6) 0.000(5) -0.008(5) -0.025(5)
C1X 0.097(18) 0.052(13) 0.067(14) 0.000 -0.007(13) 0.000
F1 0.141(10) 0.145(10) 0.086(7) 0.022(7) -0.018(6) 0.062(8)
C1 0.037(7) 0.080(10) 0.071(9) 0.004(8) 0.004(6) 0.001(7)
N2 0.054(6) 0.055(7) 0.058(7) -0.004(5) -0.003(5) 0.002(5)
F2 0.081(9) 0.131(12) 0.072(8) 0.000 0.024(7) 0.000
O2 0.049(8) 0.118(12) 0.071(9) 0.000 0.013(7) 0.000
C2 0.084(12) 0.110(15) 0.101(14) -0.005(12) 0.026(11) 0.015(12)
N3 0.071(7) 0.055(7) 0.041(6) -0.006(5) -0.001(5) 0.001(6)
C3 0.055(10) 0.125(17) 0.110(15) -0.021(13) 0.016(10) 0.005(11)
N4 0.051(6) 0.056(7) 0.069(7) -0.013(6) 0.010(6) -0.004(6)
C4 0.080(12) 0.070(11) 0.131(16) 0.004(11) -0.011(12) 0.027(9)
C5 0.058(8) 0.058(9) 0.071(9) -0.002(8) -0.011(8) 0.008(7)
N5 0.036(5) 0.050(5) 0.043(5) -0.002(4) -0.008(4) 0.000(4)
C6 0.086(11) 0.044(8) 0.091(12) -0.006(8) -0.021(10) 0.009(8)
C7 0.093(12) 0.049(9) 0.099(13) 0.001(9) -0.032(11) 0.003(9)
C8 0.135(18) 0.063(11) 0.082(12) 0.023(9) -0.029(12) 0.008(11)
C9 0.099(13) 0.071(11) 0.070(10) 0.014(8) 0.001(9) -0.005(10)
C10 0.073(9) 0.053(9) 0.061(9) 0.003(7) -0.008(7) -0.012(7)
C11 0.064(9) 0.061(9) 0.060(9) -0.007(7) 0.002(7) -0.029(7)
C12 0.094(13) 0.094(14) 0.111(15) 0.002(11) 0.024(12) -0.030(12)
C13 0.088(14) 0.069(13) 0.15(2) 0.000(13) 0.017(14) -0.018(11)
C14 0.064(11) 0.111(17) 0.134(17) -0.032(14) 0.028(11) -0.006(11)
C15 0.049(8) 0.076(10) 0.098(12) -0.017(9) 0.006(8) -0.004(8)
C16 0.076(10) 0.048(9) 0.079(10) -0.012(7) -0.001(9) -0.011(8)
C17 0.084(11) 0.065(11) 0.114(14) -0.050(11) 0.011(11) -0.015(9)
C18 0.059(9) 0.117(15) 0.062(10) -0.030(10) -0.012(8) -0.001(9)
C19 0.060(9) 0.076(11) 0.075(10) -0.029(8) -0.001(8) -0.010(8)
C20 0.043(7) 0.067(10) 0.053(7) -0.009(7) -0.001(6) 0.001(6)
C21 0.033(6) 0.061(9) 0.057(8) -0.014(7) -0.003(6) -0.006(6)
C22 0.055(12) 0.083(16) 0.056(12) 0.000 0.005(10) 0.000
P1 0.077(4) 0.050(4) 0.162(8) 0.000 -0.033(5) 0.000
F4 0.115(13) 0.202(19) 0.115(13) 0.000 -0.033(11) 0.000
F5 0.192(15) 0.147(12) 0.219(16) -0.032(12) -0.034(13) 0.054(11)
F6 0.236(19) 0.28(2) 0.25(2) 0.007(17) 0.031(17) -0.084(17)
F7 0.50(6) 0.14(2) 0.47(6) 0.000 -0.34(5) 0.000
P2 0.111(7) 0.102(7) 0.139(8) 0.000 -0.062(6) 0.000
F10 0.47(4) 0.157(17) 0.21(2) -0.036(15) -0.07(2) 0.06(2)
F11 0.18(2) 0.21(2) 0.17(2) 0.000 -0.051(17) 0.000
F12 0.133(16) 0.22(2) 0.19(2) 0.000 0.039(15) 0.000
F13 0.46(5) 0.97(11) 0.39(4) -0.30(9) -0.17(4) -0.16(9)
F14 0.15(2) 0.49(6) 0.16(2) 0.000 0.016(18) 0.000

loop_
_atom_type_symbol
_atom_type_description
_atom_type_scat_dispersion_real
_atom_type_scat_dispersion_imag
_atom_type_scat_source
C C 0.0033 0.0016 'International Tables Vol C Tables 4.2.6.8 and 6.1.1.4'
H H 0.0000 0.0000 'International Tables Vol C Tables 4.2.6.8 and 6.1.1.4'
N N 0.0061 0.0033 'International Tables Vol C Tables 4.2.6.8 and 6.1.1.4'
O O 0.0106 0.0060 'International Tables Vol C Tables 4.2.6.8 and 6.1.1.4'
F F 0.0171 0.0103 'International Tables Vol C Tables 4.2.6.8 and 6.1.1.4'
P P 0.1023 0.0942 'International Tables Vol C Tables 4.2.6.8 and 6.1.1.4'
Ru Ru -1.2594 0.8363 'International Tables Vol C Tables 4.2.6.8 and 6.1.1.4'
S S 0.1246 0.1234 'International Tables Vol C Tables 4.2.6.8 and 6.1.1.4'

loop_
_geom_angle_atom_site_label_1
_geom_angle_atom_site_label_2
_geom_angle_atom_site_label_3
_geom_angle
_geom_angle_site_symmetry_1
_geom_angle_site_symmetry_3
N2 Ru1 N4 97.4(4) . .
N2 Ru1 N3 79.0(4) . .
N4 Ru1 N3 90.8(4) . .
N2 Ru1 N1 80.2(4) . .
N4 Ru1 N1 91.2(4) . .
N3 Ru1 N1 159.2(4) . .
N2 Ru1 N5 176.1(4) . .
N4 Ru1 N5 79.2(4) . .
N3 Ru1 N5 99.1(4) . .
N1 Ru1 N5 101.7(4) . .
N2 Ru1 O1 83.2(4) . .
N4 Ru1 O1 175.5(4) . .
N3 Ru1 O1 84.9(4) . .
N1 Ru1 O1 93.2(4) . .
N5 Ru1 O1 100.1(4) . .
O1 S1 O1 112.4(9) . 7_575
O1 S1 O2 115.3(5) . .
O1 S1 O2 115.3(5) 7_575 .
O1 S1 C1X 102.4(6) . .
O1 S1 C1X 102.4(6) 7_575 .
O2 S1 C1X 107.0(11) . .
C1 N1 C5 116.1(12) . .
C1 N1 Ru1 130.5(9) . .
C5 N1 Ru1 112.6(9) . .
S1 O1 Ru1 130.5(6) . .
F2 C1X F1 107.9(14) . 7_575
F2 C1X F1 107.9(14) . .
F1 C1X F1 105(2) 7_575 .
F2 C1X S1 113.2(17) . .
F1 C1X S1 111.3(12) 7_575 .
F1 C1X S1 111.3(12) . .
N1 C1 C2 124.3(15) . .
C6 N2 C10 122.4(13) . .
C6 N2 Ru1 118.2(10) . .
C10 N2 Ru1 118.8(9) . .
C3 C2 C1 118.2(18) . .
C15 N3 C11 117.4(13) . .
C15 N3 Ru1 128.9(10) . .
C11 N3 Ru1 113.7(9) . .
C2 C3 C4 119.7(16) . .
C16 N4 C20 118.0(12) . .
C16 N4 Ru1 125.6(11) . .
C20 N4 Ru1 116.4(9) . .
C5 C4 C3 119.6(16) . .
C4 C5 N1 121.9(15) . .
C4 C5 C6 124.5(15) . .
N1 C5 C6 113.5(12) . .
N5 N5 C21 107.3(7) 7_575 .
N5 N5 Ru1 139.4(2) 7_575 .
C21 N5 Ru1 113.2(8) . .
N2 C6 C7 119.6(16) . .
N2 C6 C5 114.7(13) . .
C7 C6 C5 125.7(15) . .
C8 C7 C6 118.1(17) . .
C7 C8 C9 123.3(16) . .
C10 C9 C8 117.3(15) . .
N2 C10 C9 119.2(14) . .
N2 C10 C11 111.8(12) . .
C9 C10 C11 128.9(14) . .
N3 C11 C12 120.2(16) . .
N3 C11 C10 116.1(12) . .
C12 C11 C10 123.7(16) . .
C13 C12 C11 121(2) . .
C14 C13 C12 118(2) . .
C13 C14 C15 120(2) . .
N3 C15 C14 123.0(18) . .
N4 C16 C17 120.4(15) . .
C18 C17 C16 121.9(15) . .
C17 C18 C19 117.4(15) . .
C18 C19 C20 120.4(16) . .
N4 C20 C19 121.7(13) . .
N4 C20 C21 115.5(11) . .
C19 C20 C21 122.8(13) . .
C22 C21 N5 110.6(12) . .
C22 C21 C20 133.6(12) . .
N5 C21 C20 115.6(11) . .
C21 C22 C21 104.2(17) 7_575 .
F5 P1 F5 111.1(16) 7_565 .
F5 P1 F4 98.1(9) 7_565 .
F5 P1 F4 98.1(9) . .
F5 P1 F7 90.8(12) 7_565 .
F5 P1 F7 90.8(12) . .
F4 P1 F7 164(2) . .
F5 P1 F6 149.7(11) 7_565 .
F5 P1 F6 93.6(10) . .
F4 P1 F6 95.5(9) . .
F7 P1 F6 70.8(16) . .
F5 P1 F6 93.6(10) 7_565 7_565
F5 P1 F6 149.7(11) . 7_565
F4 P1 F6 95.5(9) . 7_565
F7 P1 F6 70.8(16) . 7_565
F6 P1 F6 58.1(13) . 7_565
F13 P2 F13 23(3) 7_565 .
F13 P2 F10 108(2) 7_565 .
F13 P2 F10 85.3(15) . .
F13 P2 F10 85.3(15) 7_565 7_565
F13 P2 F10 108(2) . 7_565
F10 P2 F10 166.0(19) . 7_565
F13 P2 F11 166.7(17) 7_565 .
F13 P2 F11 166.7(17) . .
F10 P2 F11 83.0(10) . .
F10 P2 F11 83.0(10) 7_565 .
F13 P2 F14 92.0(19) 7_565 .
F13 P2 F14 92.0(19) . .
F10 P2 F14 91.2(13) . .
F10 P2 F14 91.2(13) 7_565 .
F11 P2 F14 94.6(14) . .
F13 P2 F12 93.4(18) 7_565 .
F13 P2 F12 93.4(18) . .
F10 P2 F12 88.2(13) . .
F10 P2 F12 88.2(13) 7_565 .
F11 P2 F12 79.8(13) . .
F14 P2 F12 174.5(14) . .

loop_
_geom_bond_atom_site_label_1
_geom_bond_atom_site_label_2
_geom_bond_distance
_geom_bond_site_symmetry_2
Ru1 N2 1.959(11) .
Ru1 N4 2.032(11) .
Ru1 N3 2.064(11) .
Ru1 N1 2.070(11) .
Ru1 N5 2.106(9) .
Ru1 O1 2.174(9) .
S1 O1 1.410(9) .
S1 O1 1.410(9) 7_575
S1 O2 1.428(13) .
S1 C1X 1.80(2) .
N1 C1 1.339(16) .
N1 C5 1.389(16) .
C1X F2 1.29(3) .
C1X F1 1.316(16) 7_575
C1X F1 1.316(16) .
C1 C2 1.38(2) .
N2 C6 1.327(17) .
N2 C10 1.384(16) .
C2 C3 1.36(2) .
N3 C15 1.330(17) .
N3 C11 1.367(16) .
C3 C4 1.38(2) .
N4 C16 1.356(16) .
N4 C20 1.362(16) .
C4 C5 1.36(2) .
C5 C6 1.48(2) .
N5 N5 1.349(18) 7_575
N5 C21 1.379(14) .
C6 C7 1.45(2) .
C7 C8 1.31(2) .
C8 C9 1.42(2) .
C9 C10 1.400(19) .
C10 C11 1.44(2) .
C11 C12 1.38(2) .
C12 C13 1.36(2) .
C13 C14 1.34(3) .
C14 C15 1.38(2) .
C16 C17 1.41(2) .
C17 C18 1.35(2) .
C18 C19 1.38(2) .
C19 C20 1.397(18) .
C20 C21 1.453(18) .
C21 C22 1.375(17) .
C22 C21 1.375(17) 7_575
P1 F5 1.383(15) 7_565
P1 F5 1.383(15) .
P1 F4 1.498(17) .
P1 F7 1.81(3) .
P1 F6 2.00(2) .
P1 F6 2.00(2) 7_565
P2 F13 1.45(3) 7_565
P2 F13 1.45(3) .
P2 F10 1.49(2) .
P2 F10 1.49(2) 7_565
P2 F11 1.57(2) .
P2 F14 1.60(3) .
P2 F12 1.71(2) .

loop_
_geom_torsion_atom_site_label_1
_geom_torsion_atom_site_label_2
_geom_torsion_atom_site_label_3
_geom_torsion_atom_site_label_4
_geom_torsion
_geom_torsion_site_symmetry_1
_geom_torsion_site_symmetry_4
N2 Ru1 N1 C1 173.1(13) . .
N4 Ru1 N1 C1 75.8(13) . .
N3 Ru1 N1 C1 171.2(11) . .
N5 Ru1 N1 C1 -3.4(13) . .
O1 Ru1 N1 C1 -104.4(12) . .
N2 Ru1 N1 C5 3.6(9) . .
N4 Ru1 N1 C5 -93.7(9) . .
N3 Ru1 N1 C5 1.7(18) . .
N5 Ru1 N1 C5 -172.9(9) . .
O1 Ru1 N1 C5 86.1(9) . .
O1 S1 O1 Ru1 85.6(11) 7_575 .
O2 S1 O1 Ru1 -49.4(11) . .
C1X S1 O1 Ru1 -165.3(10) . .
N2 Ru1 O1 S1 141.2(9) . .
N4 Ru1 O1 S1 -121(5) . .
N3 Ru1 O1 S1 -139.2(9) . .
N1 Ru1 O1 S1 61.6(9) . .
N5 Ru1 O1 S1 -40.9(9) . .
O1 S1 C1X F2 -58.3(5) . .
O1 S1 C1X F2 58.3(5) 7_575 .
O2 S1 C1X F2 180.000(3) . .
O1 S1 C1X F1 180.0(14) . 7_575
O1 S1 C1X F1 -63.4(17) 7_575 7_575
O2 S1 C1X F1 58.3(15) . 7_575
O1 S1 C1X F1 63.4(17) . .
O1 S1 C1X F1 -180.0(14) 7_575 .
O2 S1 C1X F1 -58.3(15) . .
C5 N1 C1 C2 -4(2) . .
Ru1 N1 C1 C2 -173.6(13) . .
N4 Ru1 N2 C6 92.3(10) . .
N3 Ru1 N2 C6 -178.3(11) . .
N1 Ru1 N2 C6 2.4(10) . .
N5 Ru1 N2 C6 120(6) . .
O1 Ru1 N2 C6 -92.2(10) . .
N4 Ru1 N2 C10 -96.6(9) . .
N3 Ru1 N2 C10 -7.2(9) . .
N1 Ru1 N2 C10 173.5(10) . .
N5 Ru1 N2 C10 -68(6) . .
O1 Ru1 N2 C10 78.9(9) . .
N1 C1 C2 C3 3(3) . .
N2 Ru1 N3 C15 -173.2(12) . .
N4 Ru1 N3 C15 -75.8(12) . .
N1 Ru1 N3 C15 -171.3(12) . .
N5 Ru1 N3 C15 3.4(12) . .
O1 Ru1 N3 C15 102.8(12) . .
N2 Ru1 N3 C11 4.3(8) . .
N4 Ru1 N3 C11 101.7(9) . .
N1 Ru1 N3 C11 6.2(17) . .
N5 Ru1 N3 C11 -179.1(8) . .
O1 Ru1 N3 C11 -79.7(9) . .
C1 C2 C3 C4 0(3) . .
N2 Ru1 N4 C16 -1.7(12) . .
N3 Ru1 N4 C16 -80.8(12) . .
N1 Ru1 N4 C16 78.5(12) . .
N5 Ru1 N4 C16 -179.8(12) . .
O1 Ru1 N4 C16 -99(5) . .
N2 Ru1 N4 C20 176.2(9) . .
N3 Ru1 N4 C20 97.2(9) . .
N1 Ru1 N4 C20 -103.6(9) . .
N5 Ru1 N4 C20 -1.9(9) . .
O1 Ru1 N4 C20 79(6) . .
C2 C3 C4 C5 -2(3) . .
C3 C4 C5 N1 0(3) . .
C3 C4 C5 C6 -177.4(15) . .
C1 N1 C5 C4 3(2) . .
Ru1 N1 C5 C4 174.0(12) . .
C1 N1 C5 C6 -179.4(12) . .
Ru1 N1 C5 C6 -8.3(14) . .
N2 Ru1 N5 N5 148(6) . 7_575
N4 Ru1 N5 N5 176.7(4) . 7_575
N3 Ru1 N5 N5 87.6(4) . 7_575
N1 Ru1 N5 N5 -94.4(4) . 7_575
O1 Ru1 N5 N5 1.1(4) . 7_575
N2 Ru1 N5 C21 -28(6) . .
N4 Ru1 N5 C21 0.2(7) . .
N3 Ru1 N5 C21 -88.9(8) . .
N1 Ru1 N5 C21 89.2(8) . .
O1 Ru1 N5 C21 -175.3(7) . .
C10 N2 C6 C7 3(2) . .
Ru1 N2 C6 C7 173.4(10) . .
C10 N2 C6 C5 -178.3(12) . .
Ru1 N2 C6 C5 -7.6(16) . .
C4 C5 C6 N2 -172.0(15) . .
N1 C5 C6 N2 10.4(18) . .
C4 C5 C6 C7 7(2) . .
N1 C5 C6 C7 -170.6(13) . .
N2 C6 C7 C8 -3(2) . .
C5 C6 C7 C8 178.0(15) . .
C6 C7 C8 C9 4(3) . .
C7 C8 C9 C10 -4(3) . .
C6 N2 C10 C9 -3(2) . .
Ru1 N2 C10 C9 -173.7(10) . .
C6 N2 C10 C11 179.2(12) . .
Ru1 N2 C10 C11 8.5(14) . .
C8 C9 C10 N2 4(2) . .
C8 C9 C10 C11 -179.0(15) . .
C15 N3 C11 C12 -2.0(19) . .
Ru1 N3 C11 C12 -179.8(12) . .
C15 N3 C11 C10 176.7(12) . .
Ru1 N3 C11 C10 -1.1(14) . .
N2 C10 C11 N3 -4.4(17) . .
C9 C10 C11 N3 178.1(13) . .
N2 C10 C11 C12 174.2(13) . .
C9 C10 C11 C12 -3(2) . .
N3 C11 C12 C13 2(3) . .
C10 C11 C12 C13 -176.2(16) . .
C11 C12 C13 C14 -3(3) . .
C12 C13 C14 C15 3(3) . .
C11 N3 C15 C14 2(2) . .
Ru1 N3 C15 C14 179.8(12) . .
C13 C14 C15 N3 -3(3) . .
C20 N4 C16 C17 -2(2) . .
Ru1 N4 C16 C17 175.8(10) . .
N4 C16 C17 C18 0(2) . .
C16 C17 C18 C19 1(2) . .
C17 C18 C19 C20 -1(2) . .
C16 N4 C20 C19 2.2(19) . .
Ru1 N4 C20 C19 -175.8(10) . .
C16 N4 C20 C21 -178.7(11) . .
Ru1 N4 C20 C21 3.3(14) . .
C18 C19 C20 N4 -1(2) . .
C18 C19 C20 C21 -179.6(13) . .
N5 N5 C21 C22 -0.9(12) 7_575 .
Ru1 N5 C21 C22 176.7(10) . .
N5 N5 C21 C20 -176.2(8) 7_575 .
Ru1 N5 C21 C20 1.4(12) . .
N4 C20 C21 C22 -177.0(15) . .
C19 C20 C21 C22 2(2) . .
N4 C20 C21 N5 -3.0(16) . .
C19 C20 C21 N5 176.0(11) . .
N5 C21 C22 C21 1.4(19) . 7_575
C20 C21 C22 C21 175.5(9) . 7_575
